data_4305578
loop_
_publ_author_name
'Grigory B. Nikiforov'
'Herbert W. Roesky'
'Thomas Schulz'
'Dietmar Stalke'
'M. Witt'

_publ_contact_author 'Prof. Dr. Dietmar Stalke'
_publ_contact_author_email dstalke@chemie.uni-goettingen.de
_publ_section_title
;
On the Quest for New Mixed-Metal \m-Oxo-bridged Complexes: Synthesis of
Compounds Containing Transition Metal-Oxygen-Main Group Metal Motifs
M-O-M1 (M = Ti, Zr; M1= Al, Ga) without Cyclopentadienyl Ligands
;
_journal_name_full 'Inorganic Chemistry'
_journal_page_first 6435
_journal_page_last 6443
_journal_paper_doi 10.1021/ic800567g
_journal_volume 47
_journal_year 2008
_chemical_formula_sum 'C51 H65 Al N2 O Ti'
_chemical_formula_weight 796.93
_chemical_name_systematic
; 
 ? 
;
_space_group_IT_number 14
_symmetry_cell_setting monoclinic
_symmetry_space_group_name_Hall '-P 2ybc'
_symmetry_space_group_name_H-M 'P 1 21/c 1'
_atom_sites_solution_hydrogens geom
_atom_sites_solution_primary direct
_atom_sites_solution_secondary difmap
_audit_creation_method SHELXL-97
_cell_angle_alpha 90.00
_cell_angle_beta 98.56(3)
_cell_angle_gamma 90.00
_cell_formula_units_Z 8
_cell_length_a 18.312(4)
_cell_length_b 23.545(5)
_cell_length_c 21.309(4)
_cell_measurement_reflns_used 13306
_cell_measurement_temperature 100(2)
_cell_measurement_theta_max 25.26
_cell_measurement_theta_min 2.25
_cell_volume 9085(3)
_computing_cell_refinement 'SAINT V7.23A'
_computing_data_collection 'APEX2 v2.0-2'
_computing_data_reduction 'SAINT V7.23A'
_computing_molecular_graphics 'XP in SHELXTL ver. 6.12'
_computing_publication_material 'XP in SHELXTL ver. 6.12'
_computing_structure_refinement 'SHELXL in SHELXTL ver. 6.12'
_computing_structure_solution 'SHELXS in SHELXTL ver. 6.12'
_diffrn_ambient_temperature 100(2)
_diffrn_measured_fraction_theta_full 0.993
_diffrn_measured_fraction_theta_max 0.993
_diffrn_measurement_device_type 'Bruker Smart Apex II with D8-Goniometer'
_diffrn_measurement_method 'omega scans'
_diffrn_radiation_monochromator graphite
_diffrn_radiation_source 'fine-focus sealed tube'
_diffrn_radiation_type MoK\a
_diffrn_radiation_wavelength 0.71073
_diffrn_reflns_av_R_equivalents 0.0521
_diffrn_reflns_av_sigmaI/netI 0.0506
_diffrn_reflns_limit_h_max 22
_diffrn_reflns_limit_h_min -22
_diffrn_reflns_limit_k_max 29
_diffrn_reflns_limit_k_min 0
_diffrn_reflns_limit_l_max 26
_diffrn_reflns_limit_l_min 0
_diffrn_reflns_number 77407
_diffrn_reflns_theta_full 26.42
_diffrn_reflns_theta_max 26.42
_diffrn_reflns_theta_min 1.42
_exptl_absorpt_coefficient_mu 0.245
_exptl_absorpt_correction_T_max 0.99
_exptl_absorpt_correction_T_min 0.58
_exptl_absorpt_correction_type empirical
_exptl_absorpt_process_details SADABS-2004/1
_exptl_crystal_colour green
_exptl_crystal_density_diffrn 1.165
_exptl_crystal_density_method 'not measured'
_exptl_crystal_description block
_exptl_crystal_F_000 3424
_exptl_crystal_size_max 0.2
_exptl_crystal_size_mid 0.2
_exptl_crystal_size_min 0.05
_refine_diff_density_max 0.603
_refine_diff_density_min -0.416
_refine_diff_density_rms 0.063
_refine_ls_extinction_method none
_refine_ls_goodness_of_fit_ref 1.037
_refine_ls_hydrogen_treatment mixed
_refine_ls_matrix_type full
_refine_ls_number_parameters 1031
_refine_ls_number_reflns 18557
_refine_ls_number_restraints 0
_refine_ls_restrained_S_all 1.037
_refine_ls_R_factor_all 0.0821
_refine_ls_R_factor_gt 0.0530
_refine_ls_shift/su_max 0.001
_refine_ls_shift/su_mean 0.000
_refine_ls_structure_factor_coef Fsqd
_refine_ls_weighting_details 'calc w=1/[\s^2^(Fo^2^)+(0.0903P)^2^+0.0000P] where P=(Fo^2^+2Fc^2^)/3'
_refine_ls_weighting_scheme calc
_refine_ls_wR_factor_gt 0.1372
_refine_ls_wR_factor_ref 0.1499
_reflns_number_gt 12916
_reflns_number_total 18557
_reflns_threshold_expression >2sigma(I)
_cod_data_source_file ic800567g-file003_1.cif
_cod_data_source_block Nikifurovti
_cod_database_code 4305578

loop_
_symmetry_equiv_pos_as_xyz
'x, y, z'
'-x, y+1/2, -z+1/2'
'-x, -y, -z'
'x, -y-1/2, z-1/2'

loop_
_atom_site_label
_atom_site_type_symbol
_atom_site_fract_x
_atom_site_fract_y
_atom_site_fract_z
_atom_site_U_iso_or_equiv
_atom_site_adp_type
_atom_site_occupancy
_atom_site_symmetry_multiplicity
_atom_site_calc_flag
_atom_site_refinement_flags
_atom_site_disorder_assembly
_atom_site_disorder_group
Ti1 Ti 0.34043(2) 0.734639(17) 0.815978(19) 0.02324(11) Uani 1 1 d . . .
Ti2 Ti 0.13573(2) 0.380848(19) 0.74910(2) 0.02854(11) Uani 1 1 d . . .
Al1 Al 0.41949(3) 0.85910(3) 0.79413(3) 0.02137(15) Uani 1 1 d . . .
Al2 Al 0.21457(3) 0.30132(3) 0.87082(3) 0.02271(15) Uani 1 1 d . . .
O1 O 0.35450(8) 0.80694(6) 0.80279(7) 0.0251(3) Uani 1 1 d . . .
O2 O 0.15156(8) 0.34153(7) 0.81941(7) 0.0287(4) Uani 1 1 d . . .
N1 N 0.43620(9) 0.90568(8) 0.86767(9) 0.0227(4) Uani 1 1 d . . .
N2 N 0.37901(9) 0.91616(8) 0.73636(9) 0.0226(4) Uani 1 1 d . . .
N3 N 0.19254(10) 0.22247(8) 0.86149(8) 0.0237(4) Uani 1 1 d . . .
N4 N 0.19542(10) 0.30842(8) 0.95533(9) 0.0246(4) Uani 1 1 d . . .
C1 C 0.51360(12) 0.83260(11) 0.77180(12) 0.0315(5) Uani 1 1 d . . .
H1A H 0.5394 0.8097 0.8067 0.047 Uiso 1 1 calc R . .
H1B H 0.5442 0.8654 0.7643 0.047 Uiso 1 1 calc R . .
H1C H 0.5044 0.8094 0.7332 0.047 Uiso 1 1 calc R . .
C2 C 0.31591(13) 0.31963(11) 0.85868(12) 0.0331(6) Uani 1 1 d . . .
H2A H 0.3241 0.3606 0.8640 0.050 Uiso 1 1 calc R . .
H2B H 0.3236 0.3083 0.8159 0.050 Uiso 1 1 calc R . .
H2C H 0.3507 0.2991 0.8901 0.050 Uiso 1 1 calc R . .
C5 C 0.41441(14) 0.69299(11) 0.76417(13) 0.0367(6) Uani 1 1 d . . .
H5A H 0.3966 0.6952 0.7180 0.044 Uiso 1 1 calc R . .
H5B H 0.4641 0.7105 0.7729 0.044 Uiso 1 1 calc R . .
C6 C 0.38023(13) 0.72076(11) 0.91451(11) 0.0320(6) Uani 1 1 d . . .
H6A H 0.4222 0.6940 0.9227 0.038 Uiso 1 1 calc R . .
H6B H 0.3899 0.7560 0.9398 0.038 Uiso 1 1 calc R . .
C7 C 0.22864(12) 0.72114(11) 0.77346(11) 0.0304(5) Uani 1 1 d . . .
H7A H 0.2086 0.6889 0.7954 0.037 Uiso 1 1 calc R . .
H7B H 0.1996 0.7552 0.7812 0.037 Uiso 1 1 calc R . .
C8 C 0.18965(14) 0.45936(11) 0.77237(13) 0.0371(6) Uani 1 1 d . . .
H8A H 0.2333 0.4546 0.8055 0.044 Uiso 1 1 calc R . .
H8B H 0.2051 0.4776 0.7346 0.044 Uiso 1 1 calc R . .
C9 C 0.01894(12) 0.38714(11) 0.72340(12) 0.0330(6) Uani 1 1 d . . .
H9A H -0.0041 0.3513 0.7350 0.040 Uiso 1 1 calc R . .
H9B H 0.0004 0.4182 0.7481 0.040 Uiso 1 1 calc R . .
C10 C 0.17568(15) 0.32990(13) 0.67993(12) 0.0417(7) Uani 1 1 d . . .
H10A H 0.2104 0.3002 0.6988 0.050 Uiso 1 1 calc R . .
H10B H 0.1355 0.3127 0.6497 0.050 Uiso 1 1 calc R . .
C11 C 0.43197(12) 0.88545(10) 0.93171(10) 0.0253(5) Uani 1 1 d . . .
C12 C 0.49192(13) 0.85724(10) 0.96669(11) 0.0290(5) Uani 1 1 d . . .
C13 C 0.48460(14) 0.83803(11) 1.02716(12) 0.0354(6) Uani 1 1 d . . .
H13A H 0.5250 0.8192 1.0516 0.043 Uiso 1 1 calc R . .
C14 C 0.42035(15) 0.84555(11) 1.05260(12) 0.0397(6) Uani 1 1 d . . .
H14A H 0.4167 0.8324 1.0942 0.048 Uiso 1 1 calc R . .
C15 C 0.36112(14) 0.87254(11) 1.01669(12) 0.0351(6) Uani 1 1 d . . .
H15A H 0.3165 0.8772 1.0339 0.042 Uiso 1 1 calc R . .
C16 C 0.36537(13) 0.89296(10) 0.95602(11) 0.0282(5) Uani 1 1 d . . .
C21 C 0.32388(13) 0.90735(10) 0.68056(11) 0.0270(5) Uani 1 1 d . . .
C22 C 0.24950(13) 0.92032(10) 0.68432(12) 0.0310(5) Uani 1 1 d . . .
C23 C 0.19794(15) 0.91376(11) 0.62990(13) 0.0405(7) Uani 1 1 d . . .
H23A H 0.1475 0.9218 0.6318 0.049 Uiso 1 1 calc R . .
C24 C 0.21773(16) 0.89605(12) 0.57387(14) 0.0469(7) Uani 1 1 d . . .
H24A H 0.1816 0.8929 0.5371 0.056 Uiso 1 1 calc R . .
C25 C 0.29013(17) 0.88288(12) 0.57095(13) 0.0443(7) Uani 1 1 d . . .
H25A H 0.3033 0.8698 0.5320 0.053 Uiso 1 1 calc R . .
C26 C 0.34509(14) 0.88814(11) 0.62356(12) 0.0338(6) Uani 1 1 d . . .
C31 C 0.17554(12) 0.19781(10) 0.79853(11) 0.0265(5) Uani 1 1 d . . .
C32 C 0.10173(13) 0.19710(10) 0.76883(11) 0.0297(5) Uani 1 1 d . . .
C33 C 0.08717(14) 0.17246(11) 0.70910(12) 0.0362(6) Uani 1 1 d . . .
H33A H 0.0379 0.1717 0.6876 0.043 Uiso 1 1 calc R . .
C34 C 0.14283(15) 0.14907(11) 0.68019(12) 0.0394(6) Uani 1 1 d . . .
H34A H 0.1312 0.1315 0.6398 0.047 Uiso 1 1 calc R . .
C35 C 0.21470(14) 0.15105(10) 0.70939(12) 0.0338(6) Uani 1 1 d . . .
H35A H 0.2525 0.1352 0.6887 0.041 Uiso 1 1 calc R . .
C36 C 0.23328(13) 0.17600(10) 0.76912(11) 0.0273(5) Uani 1 1 d . . .
C41 C 0.17038(12) 0.36081(10) 0.98116(11) 0.0264(5) Uani 1 1 d . . .
C42 C 0.22105(13) 0.40331(11) 1.00363(11) 0.0312(5) Uani 1 1 d . . .
C43 C 0.19530(14) 0.45131(11) 1.03184(12) 0.0351(6) Uani 1 1 d . . .
H43A H 0.2291 0.4803 1.0480 0.042 Uiso 1 1 calc R . .
C44 C 0.12138(14) 0.45717(11) 1.03651(12) 0.0350(6) Uani 1 1 d . . .
H44A H 0.1045 0.4898 1.0562 0.042 Uiso 1 1 calc R . .
C45 C 0.07206(13) 0.41556(11) 1.01255(11) 0.0325(6) Uani 1 1 d . . .
H45A H 0.0212 0.4204 1.0154 0.039 Uiso 1 1 calc R . .
C46 C 0.09479(12) 0.36682(10) 0.98431(11) 0.0276(5) Uani 1 1 d . . .
C51 C 0.41687(13) 0.63336(11) 0.78588(13) 0.0334(6) Uani 1 1 d . . .
C52 C 0.36736(14) 0.59287(12) 0.75714(14) 0.0416(7) Uani 1 1 d . . .
H52A H 0.3339 0.6027 0.7203 0.050 Uiso 1 1 calc R . .
C53 C 0.36642(16) 0.53805(13) 0.78198(17) 0.0533(8) Uani 1 1 d . . .
H53A H 0.3325 0.5108 0.7617 0.064 Uiso 1 1 calc R . .
C54 C 0.41408(17) 0.52319(13) 0.83542(17) 0.0537(8) Uani 1 1 d . . .
H54A H 0.4126 0.4860 0.8526 0.064 Uiso 1 1 calc R . .
C55 C 0.46364(16) 0.56219(13) 0.86378(16) 0.0503(8) Uani 1 1 d . . .
H55A H 0.4969 0.5520 0.9006 0.060 Uiso 1 1 calc R . .
C56 C 0.46577(13) 0.61621(11) 0.83928(14) 0.0397(6) Uani 1 1 d . . .
H56A H 0.5013 0.6425 0.8591 0.048 Uiso 1 1 calc R . .
C61 C 0.30804(14) 0.69507(11) 0.91746(11) 0.0307(5) Uani 1 1 d . . .
C62 C 0.29372(14) 0.63778(11) 0.90090(12) 0.0352(6) Uani 1 1 d . . .
H62A H 0.3333 0.6136 0.8941 0.042 Uiso 1 1 calc R . .
C63 C 0.22266(15) 0.61640(12) 0.89440(12) 0.0409(7) Uani 1 1 d . . .
H63A H 0.2140 0.5776 0.8836 0.049 Uiso 1 1 calc R . .
C64 C 0.16458(16) 0.65072(14) 0.90341(13) 0.0485(8) Uani 1 1 d . . .
H64A H 0.1158 0.6359 0.8982 0.058 Uiso 1 1 calc R . .
C65 C 0.17724(16) 0.70687(14) 0.92002(13) 0.0483(7) Uani 1 1 d . . .
H65A H 0.1371 0.7305 0.9270 0.058 Uiso 1 1 calc R . .
C66 C 0.24771(15) 0.72905(12) 0.92656(12) 0.0375(6) Uani 1 1 d . . .
H66A H 0.2554 0.7680 0.9374 0.045 Uiso 1 1 calc R . .
C71 C 0.21642(12) 0.70928(11) 0.70434(11) 0.0280(5) Uani 1 1 d . . .
C72 C 0.22390(13) 0.75172(11) 0.65979(11) 0.0312(5) Uani 1 1 d . . .
H72A H 0.2387 0.7888 0.6739 0.037 Uiso 1 1 calc R . .
C73 C 0.21002(14) 0.74032(12) 0.59547(12) 0.0392(6) Uani 1 1 d . . .
H73A H 0.2146 0.7699 0.5660 0.047 Uiso 1 1 calc R . .
C74 C 0.18983(14) 0.68726(13) 0.57363(13) 0.0409(7) Uani 1 1 d . . .
H74A H 0.1802 0.6801 0.5293 0.049 Uiso 1 1 calc R . .
C75 C 0.18354(14) 0.64409(12) 0.61646(14) 0.0415(7) Uani 1 1 d . . .
H75A H 0.1704 0.6069 0.6017 0.050 Uiso 1 1 calc R . .
C76 C 0.19654(13) 0.65524(11) 0.68145(13) 0.0359(6) Uani 1 1 d . . .
H76A H 0.1917 0.6254 0.7106 0.043 Uiso 1 1 calc R . .
C81 C 0.13094(13) 0.49190(10) 0.79618(12) 0.0304(5) Uani 1 1 d . . .
C82 C 0.08839(14) 0.53100(11) 0.75773(12) 0.0350(6) Uani 1 1 d . . .
H82A H 0.1010 0.5398 0.7172 0.042 Uiso 1 1 calc R . .
C83 C 0.02835(15) 0.55715(11) 0.77719(13) 0.0393(6) Uani 1 1 d . . .
H83A H -0.0002 0.5834 0.7499 0.047 Uiso 1 1 calc R . .
C84 C 0.00946(15) 0.54546(11) 0.83614(13) 0.0404(6) Uani 1 1 d . . .
H84A H -0.0320 0.5635 0.8496 0.049 Uiso 1 1 calc R . .
C85 C 0.05122(14) 0.50742(11) 0.87529(13) 0.0366(6) Uani 1 1 d . . .
H85A H 0.0385 0.4993 0.9160 0.044 Uiso 1 1 calc R . .
C86 C 0.11141(13) 0.48084(10) 0.85618(12) 0.0311(5) Uani 1 1 d . . .
H86A H 0.1398 0.4548 0.8839 0.037 Uiso 1 1 calc R . .
C91 C -0.00410(12) 0.39809(11) 0.65498(12) 0.0345(6) Uani 1 1 d . . .
C92 C -0.01252(14) 0.35352(13) 0.61049(13) 0.0417(7) Uani 1 1 d . . .
H92A H -0.0063 0.3154 0.6250 0.050 Uiso 1 1 calc R . .
C93 C -0.02955(15) 0.36399(14) 0.54627(14) 0.0487(7) Uani 1 1 d . . .
H93A H -0.0340 0.3332 0.5172 0.058 Uiso 1 1 calc R . .
C94 C -0.04012(15) 0.41879(14) 0.52399(14) 0.0501(8) Uani 1 1 d . . .
H94A H -0.0513 0.4259 0.4797 0.060 Uiso 1 1 calc R . .
C95 C -0.03433(15) 0.46319(14) 0.56669(14) 0.0467(7) Uani 1 1 d . . .
H95A H -0.0427 0.5010 0.5519 0.056 Uiso 1 1 calc R . .
C96 C -0.01640(13) 0.45276(12) 0.63109(13) 0.0384(6) Uani 1 1 d . . .
H96A H -0.0124 0.4839 0.6598 0.046 Uiso 1 1 calc R . .
C101 C 0.21326(14) 0.37690(12) 0.65147(12) 0.0373(6) Uani 1 1 d . . .
C102 C 0.17462(14) 0.41402(12) 0.60654(12) 0.0388(6) Uani 1 1 d . . .
H10C H 0.1249 0.4057 0.5893 0.047 Uiso 1 1 calc R . .
C103 C 0.20767(15) 0.46216(13) 0.58709(14) 0.0467(7) Uani 1 1 d . . .
H10D H 0.1804 0.4868 0.5569 0.056 Uiso 1 1 calc R . .
C104 C 0.28036(16) 0.47505(14) 0.61111(16) 0.0520(8) Uani 1 1 d . . .
H10E H 0.3027 0.5087 0.5983 0.062 Uiso 1 1 calc R . .
C105 C 0.32013(15) 0.43802(14) 0.65409(15) 0.0507(8) Uani 1 1 d . . .
H10F H 0.3703 0.4460 0.6700 0.061 Uiso 1 1 calc R . .
C106 C 0.28743(14) 0.39008(13) 0.67373(13) 0.0429(7) Uani 1 1 d . . .
H10G H 0.3156 0.3652 0.7030 0.052 Uiso 1 1 calc R . .
C111 C 0.50023(14) 0.99116(11) 0.91530(12) 0.0335(6) Uani 1 1 d . . .
H11A H 0.4727 0.9870 0.9511 0.050 Uiso 1 1 calc R . .
H11B H 0.5021 1.0314 0.9037 0.050 Uiso 1 1 calc R . .
H11C H 0.5506 0.9768 0.9274 0.050 Uiso 1 1 calc R . .
C112 C 0.46234(11) 0.95787(10) 0.85949(11) 0.0247(5) Uani 1 1 d . . .
C113 C 0.45477(12) 0.98434(10) 0.80009(11) 0.0255(5) Uani 1 1 d . . .
H11D H 0.4845 1.0170 0.7969 0.031 Uiso 1 1 calc R . .
C114 C 0.40813(12) 0.96806(10) 0.74464(11) 0.0249(5) Uani 1 1 d . . .
C115 C 0.38854(14) 1.01257(11) 0.69414(12) 0.0352(6) Uani 1 1 d . . .
H11E H 0.3985 0.9979 0.6532 0.053 Uiso 1 1 calc R . .
H11F H 0.4183 1.0467 0.7052 0.053 Uiso 1 1 calc R . .
H11G H 0.3360 1.0221 0.6911 0.053 Uiso 1 1 calc R . .
C121 C 0.56462(12) 0.84787(11) 0.94256(12) 0.0334(6) Uani 1 1 d . . .
H12A H 0.5616 0.8667 0.9002 0.040 Uiso 1 1 calc R . .
C122 C 0.57906(15) 0.78434(12) 0.93385(14) 0.0447(7) Uani 1 1 d . . .
H12B H 0.5371 0.7675 0.9062 0.067 Uiso 1 1 calc R . .
H12C H 0.5853 0.7654 0.9753 0.067 Uiso 1 1 calc R . .
H12D H 0.6240 0.7796 0.9145 0.067 Uiso 1 1 calc R . .
C123 C 0.62900(14) 0.87480(13) 0.98713(14) 0.0458(7) Uani 1 1 d . . .
H12E H 0.6164 0.9140 0.9966 0.069 Uiso 1 1 calc R . .
H12F H 0.6734 0.8746 0.9666 0.069 Uiso 1 1 calc R . .
H12G H 0.6383 0.8529 1.0267 0.069 Uiso 1 1 calc R . .
C131 C 0.19921(16) 0.27113(12) 1.06374(12) 0.0418(7) Uani 1 1 d . . .
H13B H 0.2234 0.3069 1.0780 0.063 Uiso 1 1 calc R . .
H13C H 0.2248 0.2395 1.0875 0.063 Uiso 1 1 calc R . .
H13D H 0.1476 0.2721 1.0711 0.063 Uiso 1 1 calc R . .
C132 C 0.20185(12) 0.26323(11) 0.99415(11) 0.0297(5) Uani 1 1 d . . .
C133 C 0.20735(13) 0.20781(11) 0.97374(11) 0.0308(5) Uani 1 1 d . . .
H13E H 0.2198 0.1801 1.0060 0.037 Uiso 1 1 calc R . .
C134 C 0.19683(12) 0.18760(10) 0.91127(11) 0.0267(5) Uani 1 1 d . . .
C135 C 0.18816(14) 0.12437(10) 0.90337(12) 0.0355(6) Uani 1 1 d . . .
H13F H 0.1714 0.1155 0.8586 0.053 Uiso 1 1 calc R . .
H13G H 0.1517 0.1106 0.9291 0.053 Uiso 1 1 calc R . .
H13H H 0.2357 0.1058 0.9173 0.053 Uiso 1 1 calc R . .
C161 C 0.29871(12) 0.92211(10) 0.91754(11) 0.0295(5) Uani 1 1 d . . .
H16A H 0.2971 0.9104 0.8722 0.035 Uiso 1 1 calc R . .
C162 C 0.22536(14) 0.90465(13) 0.93798(15) 0.0474(7) Uani 1 1 d . . .
H16B H 0.1845 0.9221 0.9096 0.071 Uiso 1 1 calc R . .
H16C H 0.2241 0.9174 0.9816 0.071 Uiso 1 1 calc R . .
H16D H 0.2204 0.8632 0.9359 0.071 Uiso 1 1 calc R . .
C163 C 0.30464(16) 0.98594(12) 0.92011(16) 0.0520(8) Uani 1 1 d . . .
H16E H 0.3500 0.9979 0.9046 0.078 Uiso 1 1 calc R . .
H16F H 0.3059 0.9988 0.9640 0.078 Uiso 1 1 calc R . .
H16G H 0.2619 1.0027 0.8934 0.078 Uiso 1 1 calc R . .
C221 C 0.22334(13) 0.93782(11) 0.74560(12) 0.0358(6) Uani 1 1 d . . .
H22A H 0.2679 0.9451 0.7778 0.043 Uiso 1 1 calc R . .
C222 C 0.18029(16) 0.88921(13) 0.76971(15) 0.0501(8) Uani 1 1 d . . .
H22B H 0.2135 0.8571 0.7814 0.075 Uiso 1 1 calc R . .
H22C H 0.1405 0.8774 0.7363 0.075 Uiso 1 1 calc R . .
H22D H 0.1591 0.9018 0.8069 0.075 Uiso 1 1 calc R . .
C223 C 0.17617(19) 0.99203(14) 0.73937(18) 0.0649(9) Uani 1 1 d . . .
H22E H 0.2032 1.0226 0.7216 0.097 Uiso 1 1 calc R . .
H22F H 0.1655 1.0033 0.7813 0.097 Uiso 1 1 calc R . .
H22G H 0.1297 0.9848 0.7112 0.097 Uiso 1 1 calc R . .
C261 C 0.42385(15) 0.87180(11) 0.61776(12) 0.0388(6) Uani 1 1 d . . .
H26A H 0.4559 0.8819 0.6584 0.047 Uiso 1 1 calc R . .
C262 C 0.42897(18) 0.80750(12) 0.60801(14) 0.0496(7) Uani 1 1 d . . .
H26B H 0.4084 0.7876 0.6418 0.074 Uiso 1 1 calc R . .
H26C H 0.4808 0.7966 0.6092 0.074 Uiso 1 1 calc R . .
H26D H 0.4010 0.7971 0.5668 0.074 Uiso 1 1 calc R . .
C263 C 0.45288(18) 0.90332(13) 0.56353(13) 0.0509(8) Uani 1 1 d . . .
H26E H 0.4486 0.9444 0.5697 0.076 Uiso 1 1 calc R . .
H26F H 0.4238 0.8924 0.5230 0.076 Uiso 1 1 calc R . .
H26G H 0.5048 0.8934 0.5633 0.076 Uiso 1 1 calc R . .
C321 C 0.03921(12) 0.22257(11) 0.80002(12) 0.0328(6) Uani 1 1 d . . .
H32A H 0.0568 0.2601 0.8184 0.039 Uiso 1 1 calc R . .
C322 C -0.03112(14) 0.23351(12) 0.75243(15) 0.0457(7) Uani 1 1 d . . .
H32B H -0.0183 0.2543 0.7157 0.068 Uiso 1 1 calc R . .
H32C H -0.0659 0.2561 0.7729 0.068 Uiso 1 1 calc R . .
H32D H -0.0540 0.1972 0.7383 0.068 Uiso 1 1 calc R . .
C323 C 0.01771(13) 0.18621(12) 0.85460(13) 0.0388(6) Uani 1 1 d . . .
H32E H -0.0263 0.2024 0.8689 0.058 Uiso 1 1 calc R . .
H32F H 0.0586 0.1859 0.8900 0.058 Uiso 1 1 calc R . .
H32G H 0.0072 0.1473 0.8396 0.058 Uiso 1 1 calc R . .
C361 C 0.31415(13) 0.17822(11) 0.79858(12) 0.0334(6) Uani 1 1 d . . .
H36A H 0.3178 0.2023 0.8376 0.040 Uiso 1 1 calc R . .
C362 C 0.36162(15) 0.20607(13) 0.75352(14) 0.0476(7) Uani 1 1 d . . .
H36B H 0.3399 0.2427 0.7390 0.071 Uiso 1 1 calc R . .
H36C H 0.3635 0.1812 0.7169 0.071 Uiso 1 1 calc R . .
H36D H 0.4117 0.2121 0.7759 0.071 Uiso 1 1 calc R . .
C363 C 0.34496(16) 0.11940(12) 0.81854(15) 0.0500(8) Uani 1 1 d . . .
H36E H 0.3183 0.1039 0.8513 0.075 Uiso 1 1 calc R . .
H36F H 0.3976 0.1226 0.8354 0.075 Uiso 1 1 calc R . .
H36G H 0.3387 0.0941 0.7816 0.075 Uiso 1 1 calc R . .
C421 C 0.30297(13) 0.39857(12) 0.99809(13) 0.0397(6) Uani 1 1 d . . .
H42A H 0.3080 0.3678 0.9667 0.048 Uiso 1 1 calc R . .
C422 C 0.34877(17) 0.38120(16) 1.06034(16) 0.0636(9) Uani 1 1 d . . .
H42B H 0.3314 0.3444 1.0738 0.095 Uiso 1 1 calc R . .
H42C H 0.3437 0.4098 1.0928 0.095 Uiso 1 1 calc R . .
H42D H 0.4008 0.3781 1.0547 0.095 Uiso 1 1 calc R . .
C423 C 0.33252(17) 0.45224(15) 0.97273(18) 0.0654(10) Uani 1 1 d . . .
H42E H 0.3014 0.4630 0.9331 0.098 Uiso 1 1 calc R . .
H42F H 0.3832 0.4458 0.9647 0.098 Uiso 1 1 calc R . .
H42G H 0.3322 0.4828 1.0039 0.098 Uiso 1 1 calc R . .
C461 C 0.03757(12) 0.32327(11) 0.95647(12) 0.0305(5) Uani 1 1 d . . .
H46A H 0.0644 0.2896 0.9427 0.037 Uiso 1 1 calc R . .
C462 C -0.01045(14) 0.34784(12) 0.89809(14) 0.0433(7) Uani 1 1 d . . .
H46B H 0.0211 0.3604 0.8674 0.065 Uiso 1 1 calc R . .
H46C H -0.0385 0.3803 0.9107 0.065 Uiso 1 1 calc R . .
H46D H -0.0447 0.3187 0.8787 0.065 Uiso 1 1 calc R . .
C463 C -0.01107(17) 0.30307(14) 1.00441(15) 0.0523(8) Uani 1 1 d . . .
H46E H 0.0200 0.2861 1.0410 0.078 Uiso 1 1 calc R . .
H46F H -0.0463 0.2747 0.9845 0.078 Uiso 1 1 calc R . .
H46G H -0.0381 0.3355 1.0185 0.078 Uiso 1 1 calc R . .

loop_
_atom_site_aniso_label
_atom_site_aniso_U_11
_atom_site_aniso_U_22
_atom_site_aniso_U_33
_atom_site_aniso_U_23
_atom_site_aniso_U_13
_atom_site_aniso_U_12
Ti1 0.0233(2) 0.0253(2) 0.0213(2) 0.00038(17) 0.00375(16) -0.00246(16)
Ti2 0.0242(2) 0.0334(3) 0.0285(2) 0.00457(19) 0.00537(17) 0.00062(17)
Al1 0.0192(3) 0.0240(4) 0.0215(4) -0.0025(3) 0.0049(3) -0.0005(2)
Al2 0.0210(3) 0.0276(4) 0.0204(4) -0.0020(3) 0.0058(3) 0.0004(3)
O1 0.0228(8) 0.0290(9) 0.0236(9) -0.0008(7) 0.0041(6) -0.0005(6)
O2 0.0279(8) 0.0317(9) 0.0264(9) 0.0013(7) 0.0039(7) 0.0016(7)
N1 0.0222(9) 0.0245(10) 0.0214(10) -0.0026(8) 0.0038(7) 0.0005(7)
N2 0.0219(9) 0.0262(11) 0.0205(10) -0.0025(8) 0.0057(7) -0.0030(7)
N3 0.0235(9) 0.0307(11) 0.0173(10) -0.0025(8) 0.0048(7) 0.0001(8)
N4 0.0231(9) 0.0298(11) 0.0214(10) -0.0020(8) 0.0046(7) 0.0049(8)
C1 0.0247(11) 0.0365(15) 0.0347(14) -0.0083(11) 0.0094(10) 0.0000(10)
C2 0.0299(12) 0.0356(15) 0.0361(15) -0.0084(11) 0.0124(10) -0.0035(10)
C5 0.0361(13) 0.0368(15) 0.0402(16) 0.0010(12) 0.0158(11) 0.0028(11)
C6 0.0367(13) 0.0335(14) 0.0243(13) 0.0015(10) -0.0001(10) -0.0056(10)
C7 0.0263(11) 0.0402(15) 0.0246(13) 0.0027(11) 0.0032(9) -0.0063(10)
C8 0.0355(13) 0.0363(15) 0.0430(16) -0.0032(12) 0.0182(12) -0.0025(11)
C9 0.0274(12) 0.0393(15) 0.0318(14) 0.0047(11) 0.0032(10) -0.0043(10)
C10 0.0432(15) 0.0538(18) 0.0296(15) 0.0025(13) 0.0106(12) 0.0080(13)
C11 0.0320(12) 0.0240(12) 0.0193(12) -0.0027(9) 0.0022(9) -0.0052(9)
C12 0.0312(12) 0.0264(13) 0.0273(13) -0.0039(10) -0.0025(10) -0.0044(10)
C13 0.0417(14) 0.0345(15) 0.0271(14) 0.0043(11) -0.0050(11) -0.0023(11)
C14 0.0559(17) 0.0413(16) 0.0206(13) 0.0040(11) 0.0017(12) -0.0058(13)
C15 0.0420(14) 0.0401(16) 0.0256(13) 0.0002(11) 0.0132(11) -0.0020(11)
C16 0.0343(12) 0.0274(13) 0.0234(13) -0.0032(10) 0.0056(10) -0.0005(10)
C21 0.0337(12) 0.0264(13) 0.0206(12) 0.0037(10) 0.0026(9) -0.0075(10)
C22 0.0295(12) 0.0306(14) 0.0316(14) 0.0074(11) -0.0002(10) -0.0046(10)
C23 0.0383(14) 0.0421(16) 0.0371(16) 0.0094(12) -0.0079(12) -0.0094(12)
C24 0.0514(17) 0.0481(18) 0.0350(16) 0.0072(13) -0.0137(13) -0.0178(13)
C25 0.071(2) 0.0400(16) 0.0212(14) -0.0012(11) 0.0045(13) -0.0177(14)
C26 0.0476(15) 0.0301(14) 0.0246(13) 0.0010(10) 0.0084(11) -0.0114(11)
C31 0.0322(12) 0.0243(13) 0.0239(12) -0.0001(9) 0.0068(10) -0.0042(9)
C32 0.0338(12) 0.0282(13) 0.0271(13) 0.0039(10) 0.0041(10) -0.0100(10)
C33 0.0392(14) 0.0390(16) 0.0286(14) 0.0021(11) -0.0009(11) -0.0160(11)
C34 0.0568(17) 0.0379(16) 0.0242(13) -0.0015(11) 0.0088(12) -0.0183(13)
C35 0.0473(15) 0.0288(14) 0.0284(14) -0.0006(11) 0.0162(11) -0.0072(11)
C36 0.0352(12) 0.0226(12) 0.0261(13) -0.0009(10) 0.0110(10) -0.0046(9)
C41 0.0292(11) 0.0325(13) 0.0182(12) -0.0003(10) 0.0062(9) 0.0040(10)
C42 0.0309(12) 0.0413(15) 0.0216(12) -0.0030(11) 0.0044(10) 0.0035(10)
C43 0.0415(14) 0.0360(15) 0.0286(14) -0.0068(11) 0.0077(11) -0.0017(11)
C44 0.0454(14) 0.0331(15) 0.0282(14) -0.0036(11) 0.0116(11) 0.0112(11)
C45 0.0343(13) 0.0377(15) 0.0284(13) 0.0030(11) 0.0139(10) 0.0098(11)
C46 0.0314(12) 0.0320(14) 0.0205(12) 0.0027(10) 0.0080(9) 0.0051(10)
C51 0.0267(12) 0.0331(15) 0.0434(16) -0.0056(11) 0.0154(11) 0.0040(10)
C52 0.0346(14) 0.0454(18) 0.0463(17) -0.0141(13) 0.0113(12) -0.0030(12)
C53 0.0468(17) 0.0441(19) 0.074(2) -0.0229(17) 0.0269(16) -0.0160(14)
C54 0.0563(18) 0.0374(18) 0.074(2) 0.0044(16) 0.0328(17) 0.0018(14)
C55 0.0477(16) 0.0461(19) 0.059(2) 0.0066(15) 0.0150(14) 0.0131(14)
C56 0.0285(12) 0.0363(16) 0.0542(18) -0.0030(13) 0.0063(12) 0.0041(11)
C61 0.0411(13) 0.0355(15) 0.0158(12) 0.0010(10) 0.0051(10) -0.0061(11)
C62 0.0447(14) 0.0366(15) 0.0250(13) 0.0015(11) 0.0077(11) -0.0078(11)
C63 0.0536(16) 0.0470(17) 0.0243(13) -0.0072(12) 0.0131(12) -0.0206(13)
C64 0.0434(16) 0.074(2) 0.0321(15) -0.0076(15) 0.0205(12) -0.0233(15)
C65 0.0445(16) 0.066(2) 0.0389(17) -0.0103(15) 0.0225(13) -0.0049(14)
C66 0.0466(15) 0.0401(16) 0.0287(14) -0.0068(11) 0.0150(11) -0.0056(12)
C71 0.0206(11) 0.0358(14) 0.0262(13) -0.0023(10) -0.0006(9) -0.0009(9)
C72 0.0320(12) 0.0344(14) 0.0265(13) -0.0002(11) 0.0018(10) -0.0032(10)
C73 0.0414(14) 0.0504(18) 0.0264(14) 0.0017(12) 0.0073(11) -0.0012(12)
C74 0.0366(14) 0.0575(19) 0.0291(15) -0.0119(13) 0.0065(11) 0.0017(12)
C75 0.0322(13) 0.0398(16) 0.0502(18) -0.0194(14) -0.0016(12) -0.0007(11)
C76 0.0305(13) 0.0331(15) 0.0428(16) 0.0022(12) 0.0007(11) -0.0052(10)
C81 0.0335(12) 0.0239(13) 0.0351(14) -0.0055(10) 0.0090(10) -0.0070(10)
C82 0.0466(15) 0.0298(14) 0.0303(14) -0.0023(11) 0.0116(11) -0.0047(11)
C83 0.0483(15) 0.0332(15) 0.0364(15) 0.0051(12) 0.0069(12) 0.0047(12)
C84 0.0426(15) 0.0369(16) 0.0442(17) 0.0006(13) 0.0144(12) 0.0093(12)
C85 0.0441(14) 0.0359(15) 0.0322(14) 0.0014(11) 0.0131(11) 0.0042(11)
C86 0.0309(12) 0.0278(13) 0.0349(14) -0.0012(11) 0.0057(10) 0.0011(10)
C91 0.0217(11) 0.0445(16) 0.0368(15) 0.0044(12) 0.0026(10) -0.0070(10)
C92 0.0379(14) 0.0460(17) 0.0397(16) 0.0020(13) 0.0006(12) -0.0095(12)
C93 0.0417(15) 0.062(2) 0.0416(18) -0.0061(15) 0.0021(13) -0.0153(14)
C94 0.0406(15) 0.076(2) 0.0316(16) 0.0075(15) -0.0022(12) -0.0148(15)
C95 0.0366(14) 0.0578(19) 0.0436(17) 0.0154(15) -0.0011(12) -0.0114(13)
C96 0.0332(13) 0.0454(17) 0.0362(15) 0.0059(12) 0.0039(11) -0.0064(11)
C101 0.0354(13) 0.0499(17) 0.0294(14) -0.0054(12) 0.0140(11) 0.0083(12)
C102 0.0305(13) 0.0563(18) 0.0308(14) -0.0024(13) 0.0085(11) 0.0040(12)
C103 0.0414(15) 0.0544(19) 0.0461(18) 0.0062(14) 0.0128(13) 0.0072(13)
C104 0.0417(16) 0.052(2) 0.067(2) -0.0017(16) 0.0218(15) -0.0015(13)
C105 0.0278(13) 0.069(2) 0.057(2) -0.0108(17) 0.0124(13) 0.0038(13)
C106 0.0318(13) 0.062(2) 0.0366(16) -0.0044(14) 0.0100(11) 0.0132(13)
C111 0.0407(14) 0.0293(14) 0.0296(14) -0.0050(11) 0.0019(11) -0.0080(11)
C112 0.0222(10) 0.0258(13) 0.0265(12) -0.0068(10) 0.0053(9) -0.0016(9)
C113 0.0249(11) 0.0256(13) 0.0273(13) -0.0027(10) 0.0077(9) -0.0043(9)
C114 0.0246(11) 0.0274(13) 0.0248(12) -0.0004(10) 0.0110(9) -0.0006(9)
C115 0.0479(15) 0.0294(14) 0.0288(14) 0.0034(11) 0.0069(11) -0.0064(11)
C121 0.0264(12) 0.0361(15) 0.0353(14) 0.0016(11) -0.0033(10) 0.0013(10)
C122 0.0408(15) 0.0407(17) 0.0517(18) 0.0029(14) 0.0039(13) 0.0083(12)
C123 0.0317(13) 0.0535(19) 0.0482(18) 0.0030(14) -0.0075(12) -0.0029(12)
C131 0.0572(17) 0.0475(17) 0.0223(14) 0.0020(12) 0.0116(12) 0.0147(13)
C132 0.0270(12) 0.0393(15) 0.0235(13) 0.0031(11) 0.0055(9) 0.0068(10)
C133 0.0331(12) 0.0347(14) 0.0252(13) 0.0066(11) 0.0063(10) 0.0103(10)
C134 0.0230(11) 0.0309(13) 0.0268(13) 0.0037(10) 0.0051(9) 0.0036(9)
C135 0.0424(14) 0.0322(15) 0.0330(15) 0.0049(11) 0.0093(11) 0.0028(11)
C161 0.0309(12) 0.0340(14) 0.0256(13) 0.0016(10) 0.0112(10) 0.0036(10)
C162 0.0353(14) 0.0565(19) 0.0535(19) 0.0113(15) 0.0163(13) 0.0056(13)
C163 0.0499(17) 0.0430(18) 0.066(2) 0.0072(15) 0.0171(15) 0.0101(13)
C221 0.0238(11) 0.0474(16) 0.0356(15) 0.0037(12) 0.0022(10) 0.0010(11)
C222 0.0421(15) 0.057(2) 0.0561(19) -0.0038(15) 0.0221(14) -0.0079(13)
C223 0.064(2) 0.055(2) 0.073(2) -0.0059(18) 0.0035(18) 0.0184(17)
C261 0.0533(16) 0.0416(16) 0.0243(14) -0.0060(11) 0.0146(12) -0.0093(12)
C262 0.070(2) 0.0434(18) 0.0390(17) -0.0098(13) 0.0194(15) -0.0059(14)
C263 0.071(2) 0.0538(19) 0.0331(16) -0.0055(14) 0.0260(14) -0.0154(15)
C321 0.0256(12) 0.0346(15) 0.0370(15) -0.0006(11) 0.0008(10) -0.0053(10)
C322 0.0309(13) 0.0468(18) 0.0563(19) 0.0074(14) -0.0034(13) -0.0064(12)
C323 0.0288(12) 0.0473(17) 0.0427(16) 0.0007(13) 0.0129(11) -0.0040(11)
C361 0.0323(12) 0.0339(14) 0.0362(15) -0.0090(11) 0.0123(11) 0.0006(10)
C362 0.0375(15) 0.0569(19) 0.0537(19) -0.0117(15) 0.0242(13) -0.0057(13)
C363 0.0540(18) 0.0421(18) 0.0537(19) -0.0068(14) 0.0075(14) 0.0103(13)
C421 0.0289(12) 0.0511(17) 0.0388(16) -0.0163(13) 0.0040(11) -0.0014(11)
C422 0.0411(17) 0.087(3) 0.059(2) -0.0027(19) -0.0045(15) 0.0045(16)
C423 0.0414(17) 0.075(2) 0.085(3) 0.008(2) 0.0256(17) -0.0029(16)
C461 0.0244(11) 0.0353(14) 0.0336(14) -0.0006(11) 0.0104(10) 0.0036(10)
C462 0.0307(13) 0.0500(18) 0.0473(17) -0.0002(14) 0.0000(12) 0.0020(12)
C463 0.0505(17) 0.058(2) 0.0532(19) 0.0017(15) 0.0242(15) -0.0112(14)

loop_
_atom_type_symbol
_atom_type_description
_atom_type_scat_dispersion_real
_atom_type_scat_dispersion_imag
_atom_type_scat_source
C C 0.0033 0.0016 'International Tables Vol C Tables 4.2.6.8 and 6.1.1.4'
H H 0.0000 0.0000 'International Tables Vol C Tables 4.2.6.8 and 6.1.1.4'
N N 0.0061 0.0033 'International Tables Vol C Tables 4.2.6.8 and 6.1.1.4'
O O 0.0106 0.0060 'International Tables Vol C Tables 4.2.6.8 and 6.1.1.4'
Al Al 0.0645 0.0514 'International Tables Vol C Tables 4.2.6.8 and 6.1.1.4'
Ti Ti 0.2776 0.4457 'International Tables Vol C Tables 4.2.6.8 and 6.1.1.4'

loop_
_geom_angle_atom_site_label_1
_geom_angle_atom_site_label_2
_geom_angle_atom_site_label_3
_geom_angle
_geom_angle_site_symmetry_1
_geom_angle_site_symmetry_3
_geom_angle_publ_flag
O1 Ti1 C5 104.26(9) . . ?
O1 Ti1 C7 103.37(9) . . ?
C5 Ti1 C7 110.98(10) . . ?
O1 Ti1 C6 105.60(9) . . ?
C5 Ti1 C6 106.88(11) . . ?
C7 Ti1 C6 123.91(10) . . ?
O2 Ti2 C10 105.47(9) . . ?
O2 Ti2 C8 104.43(10) . . ?
C10 Ti2 C8 117.43(11) . . ?
O2 Ti2 C9 106.79(9) . . ?
C10 Ti2 C9 107.36(11) . . ?
C8 Ti2 C9 114.46(10) . . ?
O1 Al1 N2 111.19(8) . . ?
O1 Al1 N1 110.42(8) . . ?
N2 Al1 N1 97.23(8) . . ?
O1 Al1 C1 116.23(10) . . ?
N2 Al1 C1 109.95(10) . . ?
N1 Al1 C1 110.19(10) . . ?
O2 Al2 N4 110.50(8) . . ?
O2 Al2 N3 110.68(8) . . ?
N4 Al2 N3 96.84(8) . . ?
O2 Al2 C2 110.37(10) . . ?
N4 Al2 C2 114.80(10) . . ?
N3 Al2 C2 113.00(10) . . ?
Al1 O1 Ti1 145.40(9) . . ?
Al2 O2 Ti2 146.53(10) . . ?
C112 N1 C11 119.41(18) . . ?
C112 N1 Al1 116.04(15) . . ?
C11 N1 Al1 123.98(14) . . ?
C114 N2 C21 116.96(19) . . ?
C114 N2 Al1 116.93(15) . . ?
C21 N2 Al1 125.85(15) . . ?
C134 N3 C31 117.88(19) . . ?
C134 N3 Al2 122.03(16) . . ?
C31 N3 Al2 119.94(15) . . ?
C132 N4 C41 116.32(19) . . ?
C132 N4 Al2 120.32(15) . . ?
C41 N4 Al2 123.31(15) . . ?
C51 C5 Ti1 105.65(16) . . ?
C61 C6 Ti1 85.84(14) . . ?
C71 C7 Ti1 116.28(16) . . ?
C81 C8 Ti2 101.31(15) . . ?
C91 C9 Ti2 113.16(16) . . ?
C101 C10 Ti2 95.26(18) . . ?
C12 C11 C16 121.2(2) . . ?
C12 C11 N1 120.4(2) . . ?
C16 C11 N1 118.3(2) . . ?
C13 C12 C11 118.1(2) . . ?
C13 C12 C121 118.6(2) . . ?
C11 C12 C121 123.3(2) . . ?
C14 C13 C12 121.9(2) . . ?
C13 C14 C15 119.1(2) . . ?
C14 C15 C16 121.6(2) . . ?
C15 C16 C11 118.1(2) . . ?
C15 C16 C161 120.2(2) . . ?
C11 C16 C161 121.8(2) . . ?
C26 C21 C22 120.9(2) . . ?
C26 C21 N2 120.3(2) . . ?
C22 C21 N2 118.8(2) . . ?
C23 C22 C21 118.1(2) . . ?
C23 C22 C221 119.1(2) . . ?
C21 C22 C221 122.7(2) . . ?
C24 C23 C22 121.9(3) . . ?
C23 C24 C25 119.6(3) . . ?
C24 C25 C26 122.0(3) . . ?
C25 C26 C21 117.6(2) . . ?
C25 C26 C261 119.6(2) . . ?
C21 C26 C261 122.8(2) . . ?
C36 C31 C32 122.2(2) . . ?
C36 C31 N3 119.1(2) . . ?
C32 C31 N3 118.7(2) . . ?
C33 C32 C31 117.3(2) . . ?
C33 C32 C321 120.6(2) . . ?
C31 C32 C321 122.1(2) . . ?
C34 C33 C32 121.5(2) . . ?
C35 C34 C33 120.4(2) . . ?
C34 C35 C36 121.0(2) . . ?
C35 C36 C31 117.6(2) . . ?
C35 C36 C361 118.7(2) . . ?
C31 C36 C361 123.7(2) . . ?
C42 C41 C46 121.3(2) . . ?
C42 C41 N4 120.4(2) . . ?
C46 C41 N4 118.2(2) . . ?
C43 C42 C41 118.5(2) . . ?
C43 C42 C421 119.5(2) . . ?
C41 C42 C421 122.0(2) . . ?
C44 C43 C42 120.7(2) . . ?
C45 C44 C43 119.9(2) . . ?
C44 C45 C46 121.7(2) . . ?
C45 C46 C41 117.8(2) . . ?
C45 C46 C461 119.5(2) . . ?
C41 C46 C461 122.7(2) . . ?
C52 C51 C56 117.1(3) . . ?
C52 C51 C5 121.7(2) . . ?
C56 C51 C5 121.0(2) . . ?
C51 C52 C53 120.7(3) . . ?
C54 C53 C52 120.5(3) . . ?
C55 C54 C53 119.6(3) . . ?
C54 C55 C56 120.5(3) . . ?
C55 C56 C51 121.6(3) . . ?
C66 C61 C62 117.4(2) . . ?
C66 C61 C6 120.4(2) . . ?
C62 C61 C6 121.4(2) . . ?
C63 C62 C61 120.7(3) . . ?
C64 C63 C62 120.6(3) . . ?
C63 C64 C65 119.8(3) . . ?
C64 C65 C66 120.5(3) . . ?
C65 C66 C61 121.0(3) . . ?
C76 C71 C72 117.5(2) . . ?
C76 C71 C7 120.9(2) . . ?
C72 C71 C7 121.6(2) . . ?
C73 C72 C71 120.8(2) . . ?
C74 C73 C72 121.1(3) . . ?
C73 C74 C75 119.5(3) . . ?
C74 C75 C76 119.9(2) . . ?
C71 C76 C75 121.2(2) . . ?
C82 C81 C86 117.6(2) . . ?
C82 C81 C8 121.1(2) . . ?
C86 C81 C8 121.1(2) . . ?
C83 C82 C81 121.4(2) . . ?
C82 C83 C84 120.3(2) . . ?
C85 C84 C83 119.3(2) . . ?
C84 C85 C86 120.8(2) . . ?
C85 C86 C81 120.5(2) . . ?
C96 C91 C92 116.6(2) . . ?
C96 C91 C9 122.0(2) . . ?
C92 C91 C9 121.4(2) . . ?
C93 C92 C91 121.4(3) . . ?
C94 C93 C92 120.5(3) . . ?
C93 C94 C95 119.3(3) . . ?
C94 C95 C96 120.2(3) . . ?
C95 C96 C91 121.9(3) . . ?
C106 C101 C102 117.1(3) . . ?
C106 C101 C10 120.8(3) . . ?
C102 C101 C10 121.7(2) . . ?
C103 C102 C101 121.1(3) . . ?
C102 C103 C104 120.6(3) . . ?
C103 C104 C105 119.1(3) . . ?
C106 C105 C104 120.5(3) . . ?
C105 C106 C101 121.5(3) . . ?
N1 C112 C113 122.5(2) . . ?
N1 C112 C111 120.4(2) . . ?
C113 C112 C111 117.0(2) . . ?
C112 C113 C114 127.3(2) . . ?
N2 C114 C113 122.8(2) . . ?
N2 C114 C115 119.6(2) . . ?
C113 C114 C115 117.5(2) . . ?
C12 C121 C122 111.0(2) . . ?
C12 C121 C123 111.3(2) . . ?
C122 C121 C123 110.3(2) . . ?
N4 C132 C133 123.9(2) . . ?
N4 C132 C131 119.8(2) . . ?
C133 C132 C131 116.2(2) . . ?
C132 C133 C134 127.8(2) . . ?
N3 C134 C133 122.0(2) . . ?
N3 C134 C135 121.8(2) . . ?
C133 C134 C135 116.1(2) . . ?
C163 C161 C16 112.4(2) . . ?
C163 C161 C162 108.6(2) . . ?
C16 C161 C162 113.1(2) . . ?
C22 C221 C222 109.4(2) . . ?
C22 C221 C223 113.4(2) . . ?
C222 C221 C223 110.0(2) . . ?
C26 C261 C262 109.9(2) . . ?
C26 C261 C263 112.3(2) . . ?
C262 C261 C263 109.9(2) . . ?
C32 C321 C322 112.8(2) . . ?
C32 C321 C323 113.7(2) . . ?
C322 C321 C323 107.9(2) . . ?
C36 C361 C363 112.3(2) . . ?
C36 C361 C362 111.3(2) . . ?
C363 C361 C362 109.9(2) . . ?
C423 C421 C422 111.0(3) . . ?
C423 C421 C42 112.1(2) . . ?
C422 C421 C42 112.0(2) . . ?
C46 C461 C462 110.0(2) . . ?
C46 C461 C463 112.7(2) . . ?
C462 C461 C463 109.9(2) . . ?

loop_
_geom_bond_atom_site_label_1
_geom_bond_atom_site_label_2
_geom_bond_distance
_geom_bond_site_symmetry_2
_geom_bond_publ_flag
Ti1 O1 1.7506(16) . ?
Ti1 C5 2.112(3) . ?
Ti1 C7 2.135(2) . ?
Ti1 C6 2.143(2) . ?
Ti2 O2 1.7483(16) . ?
Ti2 C10 2.114(3) . ?
Ti2 C8 2.119(3) . ?
Ti2 C9 2.132(2) . ?
Al1 O1 1.7391(16) . ?
Al1 N2 1.897(2) . ?
Al1 N1 1.8998(19) . ?
Al1 C1 1.957(2) . ?
Al2 O2 1.7468(17) . ?
Al2 N4 1.893(2) . ?
Al2 N3 1.904(2) . ?
Al2 C2 1.959(2) . ?
N1 C112 1.339(3) . ?
N1 C11 1.458(3) . ?
N2 C114 1.334(3) . ?
N2 C21 1.456(3) . ?
N3 C134 1.334(3) . ?
N3 C31 1.452(3) . ?
N4 C132 1.342(3) . ?
N4 C41 1.452(3) . ?
C5 C51 1.477(4) . ?
C6 C61 1.464(3) . ?
C7 C71 1.483(3) . ?
C8 C81 1.471(3) . ?
C9 C91 1.479(3) . ?
C10 C101 1.480(4) . ?
C11 C12 1.399(3) . ?
C11 C16 1.405(3) . ?
C12 C13 1.391(3) . ?
C12 C121 1.513(3) . ?
C13 C14 1.378(4) . ?
C14 C15 1.385(4) . ?
C15 C16 1.392(3) . ?
C16 C161 1.528(3) . ?
C21 C26 1.404(3) . ?
C21 C22 1.410(3) . ?
C22 C23 1.391(3) . ?
C22 C221 1.514(4) . ?
C23 C24 1.364(4) . ?
C24 C25 1.372(4) . ?
C25 C26 1.396(4) . ?
C26 C261 1.515(4) . ?
C31 C36 1.404(3) . ?
C31 C32 1.405(3) . ?
C32 C33 1.388(3) . ?
C32 C321 1.529(3) . ?
C33 C34 1.382(4) . ?
C34 C35 1.370(4) . ?
C35 C36 1.397(3) . ?
C36 C361 1.521(3) . ?
C41 C42 1.400(3) . ?
C41 C46 1.403(3) . ?
C42 C43 1.395(3) . ?
C42 C421 1.526(3) . ?
C43 C44 1.379(3) . ?
C44 C45 1.378(4) . ?
C45 C46 1.388(3) . ?
C46 C461 1.522(3) . ?
C51 C52 1.393(4) . ?
C51 C56 1.399(4) . ?
C52 C53 1.396(4) . ?
C53 C54 1.373(5) . ?
C54 C55 1.367(4) . ?
C55 C56 1.378(4) . ?
C61 C66 1.401(4) . ?
C61 C62 1.409(3) . ?
C62 C63 1.383(4) . ?
C63 C64 1.372(4) . ?
C64 C65 1.379(4) . ?
C65 C66 1.380(4) . ?
C71 C76 1.392(3) . ?
C71 C72 1.399(3) . ?
C72 C73 1.383(4) . ?
C73 C74 1.365(4) . ?
C74 C75 1.382(4) . ?
C75 C76 1.395(4) . ?
C81 C82 1.391(3) . ?
C81 C86 1.402(3) . ?
C82 C83 1.377(4) . ?
C83 C84 1.379(4) . ?
C84 C85 1.376(4) . ?
C85 C86 1.380(3) . ?
C91 C96 1.390(4) . ?
C91 C92 1.407(4) . ?
C92 C93 1.380(4) . ?
C93 C94 1.378(4) . ?
C94 C95 1.379(4) . ?
C95 C96 1.385(4) . ?
C101 C106 1.405(4) . ?
C101 C102 1.407(4) . ?
C102 C103 1.378(4) . ?
C103 C104 1.387(4) . ?
C104 C105 1.390(4) . ?
C105 C106 1.372(4) . ?
C111 C112 1.505(3) . ?
C112 C113 1.399(3) . ?
C113 C114 1.404(3) . ?
C114 C115 1.507(3) . ?
C121 C122 1.535(4) . ?
C121 C123 1.536(3) . ?
C131 C132 1.502(3) . ?
C132 C133 1.384(3) . ?
C133 C134 1.400(3) . ?
C134 C135 1.504(3) . ?
C161 C163 1.507(4) . ?
C161 C162 1.529(3) . ?
C221 C222 1.522(4) . ?
C221 C223 1.536(4) . ?
C261 C262 1.533(4) . ?
C261 C263 1.533(4) . ?
C321 C322 1.538(3) . ?
C321 C323 1.542(4) . ?
C361 C363 1.532(4) . ?
C361 C362 1.535(4) . ?
C421 C423 1.506(4) . ?
C421 C422 1.516(4) . ?
C461 C462 1.526(3) . ?
C461 C463 1.528(4) . ?

loop_
_geom_torsion_atom_site_label_1
_geom_torsion_atom_site_label_2
_geom_torsion_atom_site_label_3
_geom_torsion_atom_site_label_4
_geom_torsion
_geom_torsion_site_symmetry_1
_geom_torsion_site_symmetry_2
_geom_torsion_site_symmetry_3
_geom_torsion_site_symmetry_4
_geom_torsion_publ_flag
N2 Al1 O1 Ti1 146.74(16) . . . . ?
N1 Al1 O1 Ti1 -106.50(17) . . . . ?
C1 Al1 O1 Ti1 19.9(2) . . . . ?
C5 Ti1 O1 Al1 -38.2(2) . . . . ?
C7 Ti1 O1 Al1 -154.28(17) . . . . ?
C6 Ti1 O1 Al1 74.29(19) . . . . ?
N4 Al2 O2 Ti2 149.71(17) . . . . ?
N3 Al2 O2 Ti2 -104.21(18) . . . . ?
C2 Al2 O2 Ti2 21.6(2) . . . . ?
C10 Ti2 O2 Al2 47.7(2) . . . . ?
C8 Ti2 O2 Al2 -76.7(2) . . . . ?
C9 Ti2 O2 Al2 161.71(18) . . . . ?
O1 Al1 N1 C112 -156.46(15) . . . . ?
N2 Al1 N1 C112 -40.60(16) . . . . ?
C1 Al1 N1 C112 73.80(18) . . . . ?
O1 Al1 N1 C11 32.22(18) . . . . ?
N2 Al1 N1 C11 148.08(16) . . . . ?
C1 Al1 N1 C11 -97.52(18) . . . . ?
O1 Al1 N2 C114 152.19(15) . . . . ?
N1 Al1 N2 C114 36.95(17) . . . . ?
C1 Al1 N2 C114 -77.64(18) . . . . ?
O1 Al1 N2 C21 -33.77(19) . . . . ?
N1 Al1 N2 C21 -149.01(17) . . . . ?
C1 Al1 N2 C21 96.40(19) . . . . ?
O2 Al2 N3 C134 -139.15(16) . . . . ?
N4 Al2 N3 C134 -24.18(18) . . . . ?
C2 Al2 N3 C134 96.48(19) . . . . ?
O2 Al2 N3 C31 45.37(17) . . . . ?
N4 Al2 N3 C31 160.34(16) . . . . ?
C2 Al2 N3 C31 -79.00(18) . . . . ?
O2 Al2 N4 C132 141.03(16) . . . . ?
N3 Al2 N4 C132 25.90(18) . . . . ?
C2 Al2 N4 C132 -93.37(19) . . . . ?
O2 Al2 N4 C41 -36.25(19) . . . . ?
N3 Al2 N4 C41 -151.37(17) . . . . ?
C2 Al2 N4 C41 89.35(19) . . . . ?
O1 Ti1 C5 C51 167.16(16) . . . . ?
C7 Ti1 C5 C51 -82.17(19) . . . . ?
C6 Ti1 C5 C51 55.62(19) . . . . ?
O1 Ti1 C6 C61 127.42(14) . . . . ?
C5 Ti1 C6 C61 -121.97(16) . . . . ?
C7 Ti1 C6 C61 8.9(2) . . . . ?
O1 Ti1 C7 C71 85.09(19) . . . . ?
C5 Ti1 C7 C71 -26.2(2) . . . . ?
C6 Ti1 C7 C71 -155.39(17) . . . . ?
O2 Ti2 C8 C81 -88.06(18) . . . . ?
C10 Ti2 C8 C81 155.60(16) . . . . ?
C9 Ti2 C8 C81 28.3(2) . . . . ?
O2 Ti2 C9 C91 -156.99(18) . . . . ?
C10 Ti2 C9 C91 -44.3(2) . . . . ?
C8 Ti2 C9 C91 88.0(2) . . . . ?
O2 Ti2 C10 C101 -136.38(16) . . . . ?
C8 Ti2 C10 C101 -20.6(2) . . . . ?
C9 Ti2 C10 C101 110.02(17) . . . . ?
C112 N1 C11 C12 -89.1(3) . . . . ?
Al1 N1 C11 C12 81.9(2) . . . . ?
C112 N1 C11 C16 93.5(2) . . . . ?
Al1 N1 C11 C16 -95.5(2) . . . . ?
C16 C11 C12 C13 -1.7(3) . . . . ?
N1 C11 C12 C13 -179.0(2) . . . . ?
C16 C11 C12 C121 179.8(2) . . . . ?
N1 C11 C12 C121 2.4(3) . . . . ?
C11 C12 C13 C14 0.7(4) . . . . ?
C121 C12 C13 C14 179.3(2) . . . . ?
C12 C13 C14 C15 0.6(4) . . . . ?
C13 C14 C15 C16 -1.0(4) . . . . ?
C14 C15 C16 C11 0.0(4) . . . . ?
C14 C15 C16 C161 179.5(2) . . . . ?
C12 C11 C16 C15 1.4(3) . . . . ?
N1 C11 C16 C15 178.7(2) . . . . ?
C12 C11 C16 C161 -178.1(2) . . . . ?
N1 C11 C16 C161 -0.8(3) . . . . ?
C114 N2 C21 C26 91.8(3) . . . . ?
Al1 N2 C21 C26 -82.3(2) . . . . ?
C114 N2 C21 C22 -86.1(3) . . . . ?
Al1 N2 C21 C22 99.9(2) . . . . ?
C26 C21 C22 C23 -0.3(3) . . . . ?
N2 C21 C22 C23 177.6(2) . . . . ?
C26 C21 C22 C221 176.3(2) . . . . ?
N2 C21 C22 C221 -5.9(3) . . . . ?
C21 C22 C23 C24 -0.8(4) . . . . ?
C221 C22 C23 C24 -177.5(2) . . . . ?
C22 C23 C24 C25 1.6(4) . . . . ?
C23 C24 C25 C26 -1.4(4) . . . . ?
C24 C25 C26 C21 0.3(4) . . . . ?
C24 C25 C26 C261 178.8(2) . . . . ?
C22 C21 C26 C25 0.5(4) . . . . ?
N2 C21 C26 C25 -177.3(2) . . . . ?
C22 C21 C26 C261 -177.9(2) . . . . ?
N2 C21 C26 C261 4.3(4) . . . . ?
C134 N3 C31 C36 -85.8(3) . . . . ?
Al2 N3 C31 C36 89.9(2) . . . . ?
C134 N3 C31 C32 94.8(3) . . . . ?
Al2 N3 C31 C32 -89.5(2) . . . . ?
C36 C31 C32 C33 1.6(3) . . . . ?
N3 C31 C32 C33 -179.0(2) . . . . ?
C36 C31 C32 C321 -178.0(2) . . . . ?
N3 C31 C32 C321 1.4(3) . . . . ?
C31 C32 C33 C34 0.6(4) . . . . ?
C321 C32 C33 C34 -179.8(2) . . . . ?
C32 C33 C34 C35 -1.8(4) . . . . ?
C33 C34 C35 C36 0.8(4) . . . . ?
C34 C35 C36 C31 1.3(4) . . . . ?
C34 C35 C36 C361 -178.6(2) . . . . ?
C32 C31 C36 C35 -2.5(3) . . . . ?
N3 C31 C36 C35 178.1(2) . . . . ?
C32 C31 C36 C361 177.4(2) . . . . ?
N3 C31 C36 C361 -2.0(3) . . . . ?
C132 N4 C41 C42 100.3(3) . . . . ?
Al2 N4 C41 C42 -82.3(2) . . . . ?
C132 N4 C41 C46 -78.1(3) . . . . ?
Al2 N4 C41 C46 99.3(2) . . . . ?
C46 C41 C42 C43 2.5(4) . . . . ?
N4 C41 C42 C43 -175.8(2) . . . . ?
C46 C41 C42 C421 -177.4(2) . . . . ?
N4 C41 C42 C421 4.2(3) . . . . ?
C41 C42 C43 C44 -1.1(4) . . . . ?
C421 C42 C43 C44 178.9(2) . . . . ?
C42 C43 C44 C45 -0.7(4) . . . . ?
C43 C44 C45 C46 1.0(4) . . . . ?
C44 C45 C46 C41 0.4(4) . . . . ?
C44 C45 C46 C461 -177.7(2) . . . . ?
C42 C41 C46 C45 -2.2(3) . . . . ?
N4 C41 C46 C45 176.2(2) . . . . ?
C42 C41 C46 C461 175.9(2) . . . . ?
N4 C41 C46 C461 -5.7(3) . . . . ?
Ti1 C5 C51 C52 88.6(3) . . . . ?
Ti1 C5 C51 C56 -86.7(2) . . . . ?
C56 C51 C52 C53 1.2(4) . . . . ?
C5 C51 C52 C53 -174.2(2) . . . . ?
C51 C52 C53 C54 0.3(4) . . . . ?
C52 C53 C54 C55 -1.1(4) . . . . ?
C53 C54 C55 C56 0.3(4) . . . . ?
C54 C55 C56 C51 1.3(4) . . . . ?
C52 C51 C56 C55 -2.0(4) . . . . ?
C5 C51 C56 C55 173.4(2) . . . . ?
Ti1 C6 C61 C66 -85.0(2) . . . . ?
Ti1 C6 C61 C62 84.3(2) . . . . ?
C66 C61 C62 C63 -0.4(4) . . . . ?
C6 C61 C62 C63 -169.9(2) . . . . ?
C61 C62 C63 C64 0.6(4) . . . . ?
C62 C63 C64 C65 -1.0(4) . . . . ?
C63 C64 C65 C66 1.1(4) . . . . ?
C64 C65 C66 C61 -0.9(4) . . . . ?
C62 C61 C66 C65 0.6(4) . . . . ?
C6 C61 C66 C65 170.2(2) . . . . ?
Ti1 C7 C71 C76 108.3(2) . . . . ?
Ti1 C7 C71 C72 -72.1(3) . . . . ?
C76 C71 C72 C73 1.7(3) . . . . ?
C7 C71 C72 C73 -177.9(2) . . . . ?
C71 C72 C73 C74 -1.1(4) . . . . ?
C72 C73 C74 C75 -0.4(4) . . . . ?
C73 C74 C75 C76 1.1(4) . . . . ?
C72 C71 C76 C75 -0.9(3) . . . . ?
C7 C71 C76 C75 178.7(2) . . . . ?
C74 C75 C76 C71 -0.5(4) . . . . ?
Ti2 C8 C81 C82 -99.4(2) . . . . ?
Ti2 C8 C81 C86 74.6(2) . . . . ?
C86 C81 C82 C83 -1.2(4) . . . . ?
C8 C81 C82 C83 173.0(2) . . . . ?
C81 C82 C83 C84 0.7(4) . . . . ?
C82 C83 C84 C85 0.0(4) . . . . ?
C83 C84 C85 C86 -0.2(4) . . . . ?
C84 C85 C86 C81 -0.4(4) . . . . ?
C82 C81 C86 C85 1.1(4) . . . . ?
C8 C81 C86 C85 -173.2(2) . . . . ?
Ti2 C9 C91 C96 -93.8(3) . . . . ?
Ti2 C9 C91 C92 84.3(3) . . . . ?
C96 C91 C92 C93 2.2(4) . . . . ?
C9 C91 C92 C93 -175.9(2) . . . . ?
C91 C92 C93 C94 -1.2(4) . . . . ?
C92 C93 C94 C95 -0.7(4) . . . . ?
C93 C94 C95 C96 1.5(4) . . . . ?
C94 C95 C96 C91 -0.3(4) . . . . ?
C92 C91 C96 C95 -1.5(4) . . . . ?
C9 C91 C96 C95 176.7(2) . . . . ?
Ti2 C10 C101 C106 90.7(2) . . . . ?
Ti2 C10 C101 C102 -82.0(2) . . . . ?
C106 C101 C102 C103 -2.2(4) . . . . ?
C10 C101 C102 C103 170.8(3) . . . . ?
C101 C102 C103 C104 0.5(4) . . . . ?
C102 C103 C104 C105 1.4(4) . . . . ?
C103 C104 C105 C106 -1.6(4) . . . . ?
C104 C105 C106 C101 -0.2(4) . . . . ?
C102 C101 C106 C105 2.1(4) . . . . ?
C10 C101 C106 C105 -171.0(3) . . . . ?
C11 N1 C112 C113 -167.2(2) . . . . ?
Al1 N1 C112 C113 21.1(3) . . . . ?
C11 N1 C112 C111 11.5(3) . . . . ?
Al1 N1 C112 C111 -160.20(17) . . . . ?
N1 C112 C113 C114 14.3(4) . . . . ?
C111 C112 C113 C114 -164.5(2) . . . . ?
C21 N2 C114 C113 171.9(2) . . . . ?
Al1 N2 C114 C113 -13.5(3) . . . . ?
C21 N2 C114 C115 -5.6(3) . . . . ?
Al1 N2 C114 C115 169.00(16) . . . . ?
C112 C113 C114 N2 -18.9(4) . . . . ?
C112 C113 C114 C115 158.7(2) . . . . ?
C13 C12 C121 C122 65.9(3) . . . . ?
C11 C12 C121 C122 -115.6(3) . . . . ?
C13 C12 C121 C123 -57.4(3) . . . . ?
C11 C12 C121 C123 121.2(3) . . . . ?
C41 N4 C132 C133 163.8(2) . . . . ?
Al2 N4 C132 C133 -13.7(3) . . . . ?
C41 N4 C132 C131 -12.9(3) . . . . ?
Al2 N4 C132 C131 169.67(18) . . . . ?
N4 C132 C133 C134 -10.0(4) . . . . ?
C131 C132 C133 C134 166.8(2) . . . . ?
C31 N3 C134 C133 -175.1(2) . . . . ?
Al2 N3 C134 C133 9.4(3) . . . . ?
C31 N3 C134 C135 2.9(3) . . . . ?
Al2 N3 C134 C135 -172.67(16) . . . . ?
C132 C133 C134 N3 12.4(4) . . . . ?
C132 C133 C134 C135 -165.7(2) . . . . ?
C15 C16 C161 C163 99.6(3) . . . . ?
C11 C16 C161 C163 -81.0(3) . . . . ?
C15 C16 C161 C162 -23.9(3) . . . . ?
C11 C16 C161 C162 155.6(2) . . . . ?
C23 C22 C221 C222 69.7(3) . . . . ?
C21 C22 C221 C222 -106.8(3) . . . . ?
C23 C22 C221 C223 -53.5(3) . . . . ?
C21 C22 C221 C223 130.0(3) . . . . ?
C25 C26 C261 C262 -67.5(3) . . . . ?
C21 C26 C261 C262 110.9(3) . . . . ?
C25 C26 C261 C263 55.1(3) . . . . ?
C21 C26 C261 C263 -126.4(3) . . . . ?
C33 C32 C321 C322 -17.1(3) . . . . ?
C31 C32 C321 C322 162.5(2) . . . . ?
C33 C32 C321 C323 106.2(3) . . . . ?
C31 C32 C321 C323 -74.3(3) . . . . ?
C35 C36 C361 C363 -69.8(3) . . . . ?
C31 C36 C361 C363 110.3(3) . . . . ?
C35 C36 C361 C362 53.9(3) . . . . ?
C31 C36 C361 C362 -126.0(3) . . . . ?
C43 C42 C421 C423 -47.3(3) . . . . ?
C41 C42 C421 C423 132.7(3) . . . . ?
C43 C42 C421 C422 78.3(3) . . . . ?
C41 C42 C421 C422 -101.8(3) . . . . ?
C45 C46 C461 C462 68.3(3) . . . . ?
C41 C46 C461 C462 -109.8(3) . . . . ?
C45 C46 C461 C463 -54.7(3) . . . . ?
C41 C46 C461 C463 127.3(3) . . . . ?
